data_7221181
loop_
_publ_author_name
'Volk, K.'
'Cordier, G.'
'Cook, R.'
'Schaefer, H.'

_publ_section_title
;
 Ba Sb Te3 und Ba Bi Se3 Verbindungen mit Bi Se-bzw. Sb
 Te-Schichtverbaenden
;
_journal_name_full
;
Zeitschrift fuer Naturforschung, Teil B. Anorganische Chemie, Organische 
Chemie (33,1978-41,1986)
;
_journal_page_first 136
_journal_page_last 140
_journal_volume 35
_journal_year 1980
_chemical_formula_sum 'Ba Sb Te3'
_space_group_IT_number 19
_symmetry_space_group_name_Hall 'P 2ac 2ab'
_symmetry_space_group_name_H-M 'P 21 21 21'
_cell_angle_alpha 90
_cell_angle_beta 90
_cell_angle_gamma 90
_cell_formula_units_Z 8
_cell_length_a 18.09
_cell_length_b 16.94
_cell_length_c 4.635
_cell_volume 1420.371
_citation_journal_id_ASTM ZNBAD2
_cod_data_source_file Volk_ZNBAD2_1980_1245.cif
_cod_data_source_block Ba1Sb1Te3
_cod_original_formula_sum 'Ba1 Sb1 Te3'
_cod_database_code 7221181

loop_
_symmetry_equiv_pos_as_xyz
x,y,z
-x+1/2,-y,z+1/2
x+1/2,-y+1/2,-z
-x,y+1/2,-z+1/2

loop_
_atom_site_label
_atom_site_type_symbol
_atom_site_fract_x
_atom_site_fract_y
_atom_site_fract_z
_atom_site_occupancy
_atom_site_U_iso_or_equiv
Te6 Te-1 0.5553 0.4606 0.0594 1 0.0
Te2 Te-1 0.1884 0.0143 0.5471 1 0.0
Te1 Te-1 0.6564 0.0757 0.4704 1 0.0
Ba2 Ba+2 0.5819 0.2907 0.5111 1 0.0
Sb1 Sb+3 0.2772 0.3783 0.97 1 0.0
Te5 Te-1 0.7235 0.2785 0.9956 1 0.0
Te3 Te-1 0.3806 0.3512 0.5181 1 0.0
Ba1 Ba+2 0.3448 0.1444 0.518 1 0.0
Sb2 Sb+3 0.5506 0.0352 0.0351 1 0.0
Te4 Te-1 0.4799 0.1854 0.0151 1 0.0
